data_7028042
loop_
_publ_author_name
'Taylor, Michael J.'
'Rickard, Clifton E. F.'
'Kloo, Lars A.'

_publ_section_title
;
 Vibrational and crystallographic studies of dioxohalogenomolybdenum(VI)
 complexes with crown ethers
;
_journal_issue 19
_journal_name_full 'Journal of the Chemical Society, Dalton Transactions'
_journal_page_first 3195
_journal_paper_doi 10.1039/a803295e
_journal_year 1998
_chemical_formula_sum 'C14 H32 Cl2 Mo O10'
_chemical_formula_weight 527.24
_chemical_name_systematic
; 
 Dichlorobis(methanol)dioxomolybdenum(VI) 18-crown-6 
;
_space_group_IT_number 15
_symmetry_cell_setting monoclinic
_symmetry_space_group_name_Hall '-C 2yc'
_symmetry_space_group_name_H-M 'C 1 2/c 1'
_atom_sites_solution_hydrogens geom
_atom_sites_solution_primary direct
_atom_sites_solution_secondary difmap
_audit_creation_method SHELXL-97
_cell_angle_alpha 90.00
_cell_angle_beta 94.9490(10)
_cell_angle_gamma 90.00
_cell_formula_units_Z 4
_cell_length_a 8.71180(10)
_cell_length_b 19.0183(3)
_cell_length_c 13.6617(2)
_cell_measurement_reflns_used 4704
_cell_measurement_temperature 203(2)
_cell_measurement_theta_max 27.5
_cell_measurement_theta_min 2.5
_cell_volume 2255.08(6)
_computing_cell_refinement 'Siemens SMART'
_computing_data_collection 'Siemens SMART (Siemens, 1995)'
_computing_data_reduction 'Siemens SAINT  (Siemens, 1995)'
_computing_molecular_graphics 'Siemens SHELXTL (Siemens, 1994)'
_computing_publication_material SHELXL-93
_computing_structure_refinement 'SHELXL-93 Sheldrick, (1993)'
_computing_structure_solution 'SHELXS Sheldrick, (1990)'
_diffrn_ambient_temperature 203(2)
_diffrn_measurement_device_type 'Siemens SMART'
_diffrn_measurement_method 'Area detector'
_diffrn_radiation_monochromator graphite
_diffrn_radiation_source 'fine-focus sealed tube'
_diffrn_radiation_type MoK\a
_diffrn_radiation_wavelength 0.71073
_diffrn_reflns_av_R_equivalents 0.0218
_diffrn_reflns_av_sigmaI/netI 0.0283
_diffrn_reflns_limit_h_max 9
_diffrn_reflns_limit_h_min -11
_diffrn_reflns_limit_k_max 24
_diffrn_reflns_limit_k_min -18
_diffrn_reflns_limit_l_max 17
_diffrn_reflns_limit_l_min -17
_diffrn_reflns_number 6451
_diffrn_reflns_theta_max 27.46
_diffrn_reflns_theta_min 2.58
_diffrn_standards_decay_% 0
_exptl_absorpt_coefficient_mu 0.862
_exptl_absorpt_correction_T_max 0.8672
_exptl_absorpt_correction_T_min 0.7699
_exptl_absorpt_correction_type multi-scan
_exptl_crystal_colour Colourless
_exptl_crystal_density_diffrn 1.553
_exptl_crystal_density_method 'not measured'
_exptl_crystal_description Prism
_exptl_crystal_F_000 1088
_exptl_crystal_size_max 0.32
_exptl_crystal_size_mid 0.26
_exptl_crystal_size_min 0.17
_refine_diff_density_max 1.453
_refine_diff_density_min -0.588
_refine_diff_density_rms 0.090
_refine_ls_extinction_method none
_refine_ls_goodness_of_fit_ref 1.131
_refine_ls_hydrogen_treatment mixed
_refine_ls_matrix_type full
_refine_ls_number_parameters 127
_refine_ls_number_reflns 2481
_refine_ls_number_restraints 0
_refine_ls_restrained_S_all 1.131
_refine_ls_R_factor_all 0.0534
_refine_ls_R_factor_gt 0.0456
_refine_ls_shift/su_max 0.001
_refine_ls_shift/su_mean 0.000
_refine_ls_structure_factor_coef Fsqd
_refine_ls_weighting_details 'w=1/[\s^2^(Fo^2^)+(0.0684P)^2^+5.7273P] where P=(Fo^2^+2Fc^2^)/3'
_refine_ls_weighting_scheme calc
_refine_ls_wR_factor_gt 0.1272
_refine_ls_wR_factor_ref 0.1335
_reflns_number_gt 2191
_reflns_number_total 2481
_reflns_threshold_expression >2sigma(I)
_cod_data_source_file e803295sup1.cif
_cod_data_source_block '[3]'
_cod_depositor_comments
;
The following automatic conversions were performed:

'_symmetry_cell_setting' value 'Monoclinic' changed to 'monoclinic'
according to /home/saulius/struct/CIF-dictionaries/cif_core.dic
dictionary named 'cif_core.dic' version 2.4.2 from
2011-04-26.

'_exptl_absorpt_correction_type' value 'Multi-scan'
changed to 'multi-scan' according to
/home/saulius/struct/CIF-dictionaries/cif_core.dic dictionary named
'cif_core.dic' version 2.4.2 from 2011-04-26.

Automatic conversion script
Id: cif_fix_values 1891 2012-01-12 08:04:46Z andrius 

The following automatic conversions were performed:

'_refine_ls_weighting_scheme' value 'calc
w=1/[\s^2^(Fo^2^)+(0.0684P)^2^+5.7273P] where P=(Fo^2^+2Fc^2^)/3' was
changed to 'calc'. New tag '_refine_ls_weighting_details' was
created. The value of the new tag was set to
'w=1/[\s^2^(Fo^2^)+(0.0684P)^2^+5.7273P] where P=(Fo^2^+2Fc^2^)/3'.

Automatic conversion script
Id: cif_fix_values 3143 2015-03-26 13:38:13Z robertas 
;
_cod_original_sg_symbol_H-M 'C 2/c'
_cod_database_code 7028042

loop_
_symmetry_equiv_pos_as_xyz
'x, y, z'
'-x, y, -z+1/2'
'x+1/2, y+1/2, z'
'-x+1/2, y+1/2, -z+1/2'
'-x, -y, -z'
'x, -y, z-1/2'
'-x+1/2, -y+1/2, -z'
'x+1/2, -y+1/2, z-1/2'

loop_
_atom_site_label
_atom_site_type_symbol
_atom_site_fract_x
_atom_site_fract_y
_atom_site_fract_z
_atom_site_U_iso_or_equiv
_atom_site_adp_type
_atom_site_occupancy
_atom_site_calc_flag
_atom_site_refinement_flags
Mo Mo 0.0000 0.30105(2) 0.2500 0.03884(18) Uani 1 d S
Cl Cl 0.26842(11) 0.32184(6) 0.28066(9) 0.0562(3) Uani 1 d .
O2 O 0.0175(3) 0.39333(15) 0.1496(2) 0.0408(6) Uani 1 d .
H2A H 0.081(6) 0.393(3) 0.118(4) 0.049 Uiso 1 d .
O3 O -0.0162(4) 0.24540(17) 0.3455(3) 0.0605(9) Uani 1 d .
C1 C -0.0768(6) 0.4564(2) 0.1286(3) 0.0536(10) Uani 1 d .
H1A H -0.1512 0.4473 0.0731 0.080 Uiso 1 calc R
H1B H -0.0108 0.4952 0.1132 0.080 Uiso 1 calc R
H1C H -0.1305 0.4682 0.1857 0.080 Uiso 1 calc R
O1 O 0.3143(3) 0.51951(16) 0.07693(19) 0.0443(6) Uani 1 d .
O4 O 0.2193(3) 0.38212(16) 0.0127(2) 0.0464(7) Uani 1 d .
O7 O -0.0677(3) 0.38072(15) -0.1057(2) 0.0495(7) Uani 1 d .
C2 C 0.3912(5) 0.4571(3) 0.1091(3) 0.0547(12) Uani 1 d .
H2B H 0.3463 0.4389 0.1673 0.066 Uiso 1 calc R
H2C H 0.5003 0.4672 0.1270 0.066 Uiso 1 calc R
C3 C 0.3761(5) 0.4040(2) 0.0295(4) 0.0557(12) Uani 1 d .
H3A H 0.4105 0.4242 -0.0309 0.067 Uiso 1 calc R
H3B H 0.4414 0.3634 0.0479 0.067 Uiso 1 calc R
C5 C 0.1894(6) 0.3410(3) -0.0744(3) 0.0568(12) Uani 1 d .
H5A H 0.2541 0.2988 -0.0703 0.068 Uiso 1 calc R
H5B H 0.2149 0.3683 -0.1317 0.068 Uiso 1 calc R
C6 C 0.0246(6) 0.3205(2) -0.0860(3) 0.0549(11) Uani 1 d .
H6A H 0.0072 0.2869 -0.1402 0.066 Uiso 1 calc R
H6B H -0.0037 0.2978 -0.0258 0.066 Uiso 1 calc R
C8 C -0.2280(5) 0.3647(3) -0.1138(4) 0.0597(12) Uani 1 d .
H8A H -0.2600 0.3507 -0.0495 0.072 Uiso 1 calc R
H8B H -0.2491 0.3255 -0.1596 0.072 Uiso 1 calc R
C9 C -0.3158(5) 0.4288(3) -0.1503(3) 0.0585(12) Uani 1 d .
H9A H -0.2696 0.4478 -0.2076 0.070 Uiso 1 calc R
H9B H -0.4225 0.4157 -0.1709 0.070 Uiso 1 calc R

loop_
_atom_site_aniso_label
_atom_site_aniso_U_11
_atom_site_aniso_U_22
_atom_site_aniso_U_33
_atom_site_aniso_U_23
_atom_site_aniso_U_13
_atom_site_aniso_U_12
Mo 0.0346(3) 0.0292(2) 0.0552(3) 0.000 0.01831(19) 0.000
Cl 0.0357(5) 0.0506(6) 0.0837(8) 0.0271(5) 0.0129(5) 0.0060(4)
O2 0.0415(15) 0.0435(15) 0.0398(14) 0.0046(11) 0.0172(11) 0.0085(12)
O3 0.0598(19) 0.0435(16) 0.083(2) 0.0223(16) 0.0329(16) -0.0015(14)
C1 0.061(3) 0.051(2) 0.050(2) 0.0003(19) 0.012(2) 0.006(2)
O1 0.0407(14) 0.0497(16) 0.0412(14) 0.0078(12) -0.0036(11) 0.0006(12)
O4 0.0384(14) 0.0541(17) 0.0492(16) -0.0006(13) 0.0179(12) 0.0005(12)
O7 0.0521(17) 0.0378(14) 0.0589(17) -0.0077(13) 0.0063(13) -0.0053(13)
C2 0.0322(19) 0.066(3) 0.064(3) 0.028(2) -0.0039(18) -0.0085(19)
C3 0.035(2) 0.048(2) 0.087(3) 0.019(2) 0.020(2) 0.0089(17)
C5 0.067(3) 0.057(3) 0.050(2) -0.008(2) 0.024(2) 0.021(2)
C6 0.077(3) 0.036(2) 0.052(2) -0.0162(18) 0.009(2) 0.003(2)
C8 0.055(3) 0.056(3) 0.068(3) -0.021(2) 0.005(2) -0.018(2)
C9 0.045(2) 0.082(3) 0.047(2) -0.009(2) -0.0066(18) -0.011(2)

loop_
_atom_type_symbol
_atom_type_description
_atom_type_scat_dispersion_real
_atom_type_scat_dispersion_imag
_atom_type_scat_source
C C 0.0033 0.0016 'International Tables Vol C Tables 4.2.6.8 and 6.1.1.4'
H H 0.0000 0.0000 'International Tables Vol C Tables 4.2.6.8 and 6.1.1.4'
O O 0.0106 0.0060 'International Tables Vol C Tables 4.2.6.8 and 6.1.1.4'
Cl Cl 0.1484 0.1585 'International Tables Vol C Tables 4.2.6.8 and 6.1.1.4'
Mo Mo -1.6832 0.6857 'International Tables Vol C Tables 4.2.6.8 and 6.1.1.4'

loop_
_geom_angle_atom_site_label_1
_geom_angle_atom_site_label_2
_geom_angle_atom_site_label_3
_geom_angle
_geom_angle_site_symmetry_1
_geom_angle_site_symmetry_3
O3 Mo O3 102.8(2) 2 .
O3 Mo O2 167.05(14) 2 2
O3 Mo O2 90.18(14) . 2
O3 Mo O2 90.18(14) 2 .
O3 Mo O2 167.05(14) . .
O2 Mo O2 76.87(14) 2 .
O3 Mo Cl 96.58(12) 2 2
O3 Mo Cl 95.36(12) . 2
O2 Mo Cl 81.93(8) 2 2
O2 Mo Cl 83.07(8) . 2
O3 Mo Cl 95.36(12) 2 .
O3 Mo Cl 96.58(12) . .
O2 Mo Cl 83.07(8) 2 .
O2 Mo Cl 81.93(8) . .
Cl Mo Cl 160.81(6) 2 .
C1 O2 Mo 133.9(2) . .
C9 O1 C2 113.0(3) 5_565 .
C3 O4 C5 113.3(3) . .
C6 O7 C8 112.3(4) . .
O1 C2 C3 109.5(3) . .
O4 C3 C2 109.8(3) . .
O4 C5 C6 109.7(3) . .
O7 C6 C5 109.7(4) . .
O7 C8 C9 108.6(4) . .
O1 C9 C8 111.0(3) 5_565 .

loop_
_geom_bond_atom_site_label_1
_geom_bond_atom_site_label_2
_geom_bond_distance
_geom_bond_site_symmetry_2
_geom_bond_publ_flag
Mo O3 1.696(3) 2 ?
Mo O3 1.696(3) . y
Mo O2 2.240(3) 2 ?
Mo O2 2.240(3) . y
Mo Cl 2.3730(10) 2 ?
Mo Cl 2.3730(10) . y
O2 C1 1.467(5) . ?
O1 C9 1.404(6) 5_565 ?
O1 C2 1.413(5) . ?
O4 C3 1.428(5) . ?
O4 C5 1.429(5) . ?
O7 C6 1.411(5) . ?
O7 C8 1.424(5) . ?
C2 C3 1.482(7) . ?
C5 C6 1.483(7) . ?
C8 C9 1.502(7) . ?
C9 O1 1.404(6) 5_565 ?

loop_
_geom_hbond_atom_site_label_D
_geom_hbond_atom_site_label_H
_geom_hbond_atom_site_label_A
_geom_hbond_distance_DH
_geom_hbond_distance_HA
_geom_hbond_distance_DA
_geom_hbond_angle_DHA
O2 H2A O4 0.73(5) 1.97(5) 2.684(4) 167(5)
